data_4103787
loop_
_publ_author_name
'Toru Amaya'
'Shu Seki'
'Toshiyuki Moriuchi'
'Kana Nakamoto'
'Takuto Nakata'
'Hiroyuki Sakane'
'Akinori Saeki'
'Seiichi Tagawa'
'Toshikazu Hirao'

_publ_contact_author_address
;
Department of Applied Chemistry, 
Graduate School of Engineering, 
Osaka University, Suita, 
Osaka 565-0871, Japan
;
_publ_contact_author_email ' hirao@chem.eng.osaka-u.ac.jp '
_publ_contact_author_fax ' +81-6-6879-7415 '
_publ_contact_author_name ' Toshikazu Hirao '
_publ_contact_author_phone ' +81-6-6879-7413 '
_publ_section_title
;
 Anisotropic Electron Transport Properties in Sumanene Crystal
;
_journal_name_full 'Journal of the American Chemical Society'
_journal_page_first 408
_journal_page_last 409
_journal_paper_doi 10.1021/ja805997v
_journal_volume 131
_journal_year 2009
_chemical_formula_moiety 'C21 H12 '
_chemical_formula_sum 'C21 H12'
_chemical_formula_weight 264.33
_space_group_IT_number 161
_symmetry_cell_setting trigonal
_symmetry_Int_Tables_number 161
_symmetry_space_group_name_Hall 'R 3 -2"c'
_symmetry_space_group_name_H-M 'R 3 c :H'
_cell_angle_alpha 90
_cell_angle_beta 90
_cell_angle_gamma 120
_cell_formula_units_Z 6
_cell_length_a 16.6402(3)
_cell_length_b 16.6402(3)
_cell_length_c 7.7024(1)
_cell_measurement_reflns_used 4946
_cell_measurement_temperature 277.2
_cell_measurement_theta_max 67.9
_cell_measurement_theta_min 5.3
_cell_volume 1847.03(5)
_computing_cell_refinement PROCESS-AUTO
_computing_data_collection PROCESS-AUTO
_computing_data_reduction 'teXsan Ver. 1.11'
_computing_publication_material 'teXsan Ver. 1.11'
_computing_structure_refinement SHELXL97
_computing_structure_solution SIR92
_diffrn_detector_area_resol_mean 5.00
_diffrn_measurement_device_type 'Rigaku RAXIS-RAPID Imaging Plate'
_diffrn_measurement_method \w
_diffrn_radiation_type 'Cu K\a'
_diffrn_radiation_wavelength 1.5419
_diffrn_reflns_av_R_equivalents 0.076
_diffrn_reflns_limit_h_max 18
_diffrn_reflns_limit_h_min -20
_diffrn_reflns_limit_k_max 20
_diffrn_reflns_limit_k_min -20
_diffrn_reflns_limit_l_max 8
_diffrn_reflns_limit_l_min -8
_diffrn_reflns_number 6606
_diffrn_reflns_theta_max 67.92
_exptl_absorpt_coefficient_mu 0.616
_exptl_absorpt_correction_type none
_exptl_crystal_colour colorless
_exptl_crystal_density_diffrn 1.426
_exptl_crystal_density_method 'not measured'
_exptl_crystal_description block
_exptl_crystal_size_max 0.700
_exptl_crystal_size_mid 0.280
_exptl_crystal_size_min 0.200
_refine_diff_density_max 0.10
_refine_diff_density_min -0.20
_refine_ls_abs_structure_Flack -1(2)
_refine_ls_extinction_coef 0.0191
_refine_ls_extinction_expression Fc^*^=kFc[1+0.001xFc^2^\l^3^/sin(2\q)]^-1/4^
_refine_ls_extinction_method SHELXL
_refine_ls_goodness_of_fit_ref 0.788
_refine_ls_hydrogen_treatment refall
_refine_ls_number_parameters 81
_refine_ls_number_reflns 687
_refine_ls_R_factor_gt 0.0334
_refine_ls_shift/su_max -0.0010
_refine_ls_structure_factor_coef Fsqd
_refine_ls_weighting_details 'w = 1/[\s^2^(Fo^2^) + (0.1000P)^2^+0.0000P] where P=(Fo^2^+2Fc^2^)/3'
_refine_ls_weighting_scheme calc
_refine_ls_wR_factor_ref 0.0862
_reflns_number_gt 687
_reflns_number_total 697
_reflns_threshold_expression >2.0sigma(I)
_cod_data_source_file ja805997v_si_001.cif
_cod_data_source_block 080628amaya
_cod_original_cell_volume 1847.03(6)
_cod_original_sg_symbol_H-M 'R 3 c '
_cod_original_formula_sum 'C21 H12 '
_cod_database_code 4103787

loop_
_symmetry_equiv_pos_as_xyz
x,y,z
-y,x-y,z
-x+y,-x,z
-y,-x,1/2+z
x,x-y,1/2+z
-x+y,y,1/2+z
2/3+x,1/3+y,1/3+z
2/3-y,1/3+x-y,1/3+z
2/3-x+y,1/3-x,1/3+z
2/3-y,1/3-x,5/6+z
2/3+x,1/3+x-y,5/6+z
2/3-x+y,1/3+y,5/6+z
1/3+x,2/3+y,2/3+z
1/3-y,2/3+x-y,2/3+z
1/3-x+y,2/3-x,2/3+z
1/3-y,2/3-x,1/6+z
1/3+x,2/3+x-y,1/6+z
1/3-x+y,2/3+y,1/6+z

loop_
_atom_site_label
_atom_site_type_symbol
_atom_site_fract_x
_atom_site_fract_y
_atom_site_fract_z
_atom_site_U_iso_or_equiv
_atom_site_adp_type
_atom_site_occupancy
_atom_site_calc_flag
C(1) C 0.2359(1) 0.6228(1) 0.2507(2) 0.0320(4) Uani 1.00 d
C(2) C 0.28786(9) 0.7189(1) 0.2510(2) 0.0313(4) Uani 1.00 d
C(3) C 0.2574(1) 0.7737(1) 0.3310(2) 0.0352(4) Uani 1.00 d
C(4) C 0.1666(1) 0.7270(1) 0.3948(3) 0.0380(5) Uani 1.00 d
C(5) C 0.5151(1) 0.8869(1) 0.3951(2) 0.0393(4) Uani 1.00 d
C(6) C 0.42520(9) 0.8504(1) 0.3309(3) 0.0343(5) Uani 1.00 d
C(7) C 0.3445(1) 0.8693(1) 0.3680(2) 0.0404(4) Uani 1.00 d
H(1) H 0.144(1) 0.758(1) 0.462(2) 0.04116(6) Uiso 1.00 calc
H(2) H 0.546(1) 0.945(2) 0.464(3) 0.04955(6) Uiso 1.00 calc
H(3) H 0.345(1) 0.890(1) 0.486(3) 0.04475(6) Uiso 1.00 calc
H(4) H 0.346(1) 0.921(1) 0.295(3) 0.05878(8) Uiso 1.00 calc

loop_
_atom_site_aniso_label
_atom_site_aniso_U_11
_atom_site_aniso_U_22
_atom_site_aniso_U_33
_atom_site_aniso_U_12
_atom_site_aniso_U_13
_atom_site_aniso_U_23
C(1) 0.0330(8) 0.0350(8) 0.0286(8) 0.0175(6) -0.0070(6) -0.0024(5)
C(2) 0.0328(8) 0.0347(8) 0.0284(8) 0.0183(7) -0.0037(5) 0.0042(5)
C(3) 0.0382(8) 0.0354(8) 0.0375(9) 0.0225(6) -0.0046(7) 0.0036(7)
C(4) 0.0377(8) 0.0452(9) 0.0417(10) 0.0287(7) -0.0029(7) -0.0007(7)
C(5) 0.0344(7) 0.0283(8) 0.0451(10) 0.0080(6) 0.0028(6) 0.0026(6)
C(6) 0.0357(8) 0.0272(8) 0.037(1) 0.0137(6) 0.0020(5) 0.0050(6)
C(7) 0.0449(9) 0.0327(8) 0.047(1) 0.0221(8) -0.0020(7) 0.0011(7)

loop_
_atom_type_symbol
_atom_type_description
_atom_type_scat_dispersion_real
_atom_type_scat_dispersion_imag
_atom_type_scat_source
C C 0.018 0.009
;International Tables for Crystallography
(1992, Vol. C, Tables 4.2.6.8 and 6.1.1.4)
;
H H 0.000 0.000
;International Tables for Crystallography
(1992, Vol. C, Table 6.1.1.4)
;

loop_
_geom_angle_atom_site_label_1
_geom_angle_atom_site_label_2
_geom_angle_atom_site_label_3
_geom_angle
_geom_angle_site_symmetry_1
_geom_angle_site_symmetry_3
_geom_angle_publ_flag
C(2) C(1) C(2) 120.2(2) . 2_665 yes
C(2) C(1) C(6) 122.0(2) . 2_665 yes
C(2) C(1) C(6) 110.8(1) 2_665 2_665 yes
C(1) C(2) C(1) 119.8(2) . 3_565 yes
C(1) C(2) C(3) 122.4(1) . . yes
C(1) C(2) C(3) 111.0(1) 3_565 . yes
C(2) C(3) C(4) 116.0(1) . . yes
C(2) C(3) C(7) 107.1(1) . . yes
C(4) C(3) C(7) 134.6(2) . . yes
C(3) C(4) C(5) 121.3(2) . 2_665 yes
C(4) C(5) C(6) 121.0(2) 3_565 . yes
C(1) C(6) C(5) 116.4(2) 3_565 . yes
C(1) C(6) C(7) 107.1(1) 3_565 . yes
C(5) C(6) C(7) 134.1(2) . . yes
C(3) C(7) C(6) 102.6(1) . . yes

loop_
_geom_bond_atom_site_label_1
_geom_bond_atom_site_label_2
_geom_bond_distance
_geom_bond_site_symmetry_2
_geom_bond_publ_flag
C(1) C(2) 1.386(2) . yes
C(1) C(2) 1.429(2) 2_665 yes
C(1) C(6) 1.391(2) 2_665 yes
C(2) C(3) 1.390(3) . yes
C(3) C(4) 1.398(2) . yes
C(3) C(7) 1.551(2) . yes
C(4) C(5) 1.425(3) 2_665 yes
C(5) C(6) 1.394(2) . yes
C(6) C(7) 1.551(3) . yes

loop_
_geom_contact_atom_site_label_1
_geom_contact_atom_site_label_2
_geom_contact_distance
_geom_contact_site_symmetry_2
C(1) C(2) 2.815(2) 3_565
C(1) C(6) 3.466(2) 4_664
C(1) C(5) 3.501(2) 4_664
C(2) C(4) 3.419(3) 4_664
C(2) C(3) 3.475(3) 4_664
C(3) C(4) 3.476(3) 4_664
